data_4101068
_journal_name_full 'Journal of the American Chemical Society'
_journal_paper_doi 10.1021/ja057367u
_journal_year 2006
_chemical_formula_sum 'C74 H96 N4 O2 S24'
_chemical_formula_weight 1842.99
_space_group_IT_number 2
_symmetry_cell_setting triclinic
_symmetry_space_group_name_Hall '-P 1'
_symmetry_space_group_name_H-M 'P -1'
_cell_angle_alpha 112.352(1)
_cell_angle_beta 101.418(1)
_cell_angle_gamma 93.336(1)
_cell_formula_units_Z 2
_cell_length_a 12.6227(1)
_cell_length_b 17.5519(2)
_cell_length_c 22.3645(3)
_cell_measurement_temperature 153(2)
_cell_volume 4442.97(9)
_diffrn_ambient_temperature 153(2)
_exptl_crystal_density_diffrn 1.378
_cod_depositor_comments
;
The following automatic conversions were performed:
'_symmetry_cell_setting' value 'Triclinic' changed to 'triclinic'
according to '/home/saulius/struct/CIF-dictionaries/cif_core.dic'
dictionary named 'cif_core.dic' version 2.4.1 from 2010-06-29.

Automatic conversion script
Id: cif_fix_enum 1527 2010-12-29 10:47:43Z saulius 
;
_cod_database_code 4101068

loop_
_symmetry_equiv_pos_as_xyz
'x, y, z'
'-x, -y, -z'

loop_
_atom_site_label
_atom_site_type_symbol
_atom_site_fract_x
_atom_site_fract_y
_atom_site_fract_z
_atom_site_U_iso_or_equiv
_atom_site_adp_type
_atom_site_occupancy
_atom_site_symmetry_multiplicity
_atom_site_calc_flag
_atom_site_refinement_flags
_atom_site_disorder_assembly
_atom_site_disorder_group
N1 N 0.0895(2) 0.91408(16) 0.58066(14) 0.0202(7) Uani 1 1 d U . .
H1N H 0.1174 0.8721 0.5556 0.024 Uiso 1 1 d R . .
N2 N 0.3583(2) 0.97361(17) 0.63015(14) 0.0208(7) Uani 1 1 d U . .
H2N H 0.3366 0.9958 0.6673 0.025 Uiso 1 1 d R . .
N3 N 0.3751(2) 0.83103(17) 0.69873(14) 0.0239(7) Uani 1 1 d U . .
H3N H 0.3598 0.7957 0.6568 0.029 Uiso 1 1 d R . .
N4 N 0.0954(2) 0.78851(16) 0.66701(14) 0.0201(7) Uani 1 1 d U . .
H4N H 0.0972 0.8349 0.7017 0.024 Uiso 1 1 d R . .
C1 C 0.0036(3) 0.90547(19) 0.60858(17) 0.0189(8) Uani 1 1 d U . .
C2 C -0.0155(3) 0.98460(19) 0.64344(16) 0.0180(8) Uani 1 1 d U . .
C3 C 0.0603(3) 1.04182(19) 0.63612(16) 0.0179(8) Uani 1 1 d U . .
C4 C 0.1264(3) 0.99757(19) 0.59721(17) 0.0175(7) Uani 1 1 d U . .
C5 C 0.2112(3) 1.0240(2) 0.56729(17) 0.0188(8) Uani 1 1 d U . .
C6 C 0.3078(3) 0.9774(2) 0.57084(17) 0.0185(8) Uani 1 1 d U . .
C7 C 0.3671(3) 0.9369(2) 0.52596(17) 0.0192(8) Uani 1 1 d U . .
C8 C 0.4530(3) 0.9081(2) 0.55963(17) 0.0206(8) Uani 1 1 d U . .
C9 C 0.4464(3) 0.9306(2) 0.62407(17) 0.0200(8) Uani 1 1 d U . .
C10 C 0.5181(3) 0.9234(2) 0.68310(17) 0.0226(8) Uani 1 1 d U . .
C11 C 0.4495(3) 0.9034(2) 0.72504(17) 0.0203(8) Uani 1 1 d U . .
C12 C 0.4485(3) 0.9400(2) 0.79101(17) 0.0203(8) Uani 1 1 d U . .
C13 C 0.3724(3) 0.8894(2) 0.80429(17) 0.0218(8) Uani 1 1 d U . .
C14 C 0.3279(3) 0.8214(2) 0.74659(17) 0.0211(8) Uani 1 1 d U . .
C15 C 0.2486(3) 0.7428(2) 0.72866(17) 0.0220(8) Uani 1 1 d U . .
C16 C 0.1629(3) 0.72940(19) 0.66732(17) 0.0204(8) Uani 1 1 d U . .
C17 C 0.1338(3) 0.66771(19) 0.60419(17) 0.0183(8) Uani 1 1 d U . .
C18 C 0.0479(3) 0.69017(19) 0.56635(17) 0.0187(8) Uani 1 1 d U . .
C19 C 0.0251(3) 0.76598(19) 0.60595(17) 0.0177(8) Uani 1 1 d U . .
C20 C -0.0565(3) 0.82053(19) 0.59374(18) 0.0208(8) Uani 1 1 d U . .
C21 C 0.1588(3) 1.0061(2) 0.49443(17) 0.0257(8) Uani 1 1 d U . .
H21A H 0.1341 0.9475 0.4702 0.039 Uiso 1 1 d R . .
H21B H 0.0977 1.0360 0.4926 0.039 Uiso 1 1 d R . .
H21C H 0.2114 1.0238 0.4749 0.039 Uiso 1 1 d R . .
C22 C 0.2511(3) 1.1177(2) 0.60520(19) 0.0266(9) Uani 1 1 d U . .
H22A H 0.2843 1.1287 0.6507 0.040 Uiso 1 1 d R . .
H22B H 0.3038 1.1354 0.5857 0.040 Uiso 1 1 d R . .
H22C H 0.1901 1.1476 0.6034 0.040 Uiso 1 1 d R . .
C23 C 0.5871(3) 0.8536(3) 0.6596(2) 0.0383(10) Uani 1 1 d U . .
H23A H 0.5390 0.8022 0.6334 0.057 Uiso 1 1 d R . .
H23B H 0.6322 0.8651 0.6332 0.057 Uiso 1 1 d R . .
H23C H 0.6325 0.8493 0.6977 0.057 Uiso 1 1 d R . .
C24 C 0.5940(3) 1.0058(2) 0.72455(19) 0.0334(10) Uani 1 1 d U . .
H24A H 0.5503 1.0494 0.7386 0.050 Uiso 1 1 d R . .
H24B H 0.6394 1.0022 0.7630 0.050 Uiso 1 1 d R . .
H24C H 0.6391 1.0180 0.6985 0.050 Uiso 1 1 d R . .
C25 C 0.1972(3) 0.7511(2) 0.78714(18) 0.0298(9) Uani 1 1 d U . .
H25A H 0.1565 0.7971 0.7960 0.045 Uiso 1 1 d R . .
H25B H 0.1491 0.7008 0.7761 0.045 Uiso 1 1 d R . .
H25C H 0.2539 0.7606 0.8259 0.045 Uiso 1 1 d R . .
C26 C 0.3133(3) 0.6685(2) 0.71506(19) 0.0309(9) Uani 1 1 d U . .
H26A H 0.3458 0.6626 0.6785 0.046 Uiso 1 1 d R . .
H26B H 0.3696 0.6783 0.7540 0.046 Uiso 1 1 d R . .
H26C H 0.2649 0.6185 0.7043 0.046 Uiso 1 1 d R . .
C27 C -0.1233(3) 0.7823(2) 0.52150(19) 0.0308(9) Uani 1 1 d U . .
H27A H -0.0749 0.7766 0.4924 0.046 Uiso 1 1 d R . .
H27B H -0.1615 0.7285 0.5118 0.046 Uiso 1 1 d R . .
H27C H -0.1751 0.8180 0.5148 0.046 Uiso 1 1 d R . .
C28 C -0.1353(3) 0.8293(2) 0.6396(2) 0.0330(10) Uani 1 1 d U . .
H28A H -0.0937 0.8531 0.6850 0.050 Uiso 1 1 d R . .
H28B H -0.1871 0.8650 0.6329 0.050 Uiso 1 1 d R . .
H28C H -0.1735 0.7755 0.6300 0.050 Uiso 1 1 d R . .
S29 S -0.11376(8) 1.02531(5) 0.68709(5) 0.0259(2) Uani 1 1 d U . .
C30 C -0.0518(3) 1.1294(2) 0.71468(18) 0.0236(8) Uani 1 1 d U . .
S31 S 0.04435(8) 1.14756(5) 0.67237(5) 0.0253(2) Uani 1 1 d U . .
C32 C -0.0802(3) 1.1907(2) 0.76405(18) 0.0281(9) Uani 1 1 d U . .
S33 S -0.17406(9) 1.17225(6) 0.80753(5) 0.0357(3) Uani 1 1 d U . .
C34 C -0.1274(4) 1.2675(3) 0.87661(19) 0.0380(11) Uani 1 1 d U . .
C35 C -0.0614(4) 1.3241(3) 0.8689(2) 0.0433(11) Uani 1 1 d U . .
S36 S -0.03014(10) 1.29613(6) 0.79075(5) 0.0402(3) Uani 1 1 d U . .
S37 S -0.17778(11) 1.28434(9) 0.94750(6) 0.0605(4) Uani 1 1 d U . .
C38 C -0.1498(5) 1.1913(4) 0.9624(3) 0.0774(18) Uani 1 1 d U . .
H38A H -0.2101 1.1452 0.9347 0.093 Uiso 1 1 d R . .
H38B H -0.0816 1.1742 0.9493 0.093 Uiso 1 1 d R . .
C39 C -0.1386(6) 1.2055(5) 1.0336(3) 0.091(2) Uani 1 1 d U . .
H39A H -0.2060 1.2238 1.0474 0.110 Uiso 1 1 d R . .
H39B H -0.0768 1.2503 1.0615 0.110 Uiso 1 1 d R . .
C40 C -0.1178(6) 1.1268(5) 1.0441(3) 0.110(2) Uani 1 1 d U . .
H40A H -0.1095 1.1372 1.0912 0.166 Uiso 1 1 d R . .
H40B H -0.0510 1.1091 1.0305 0.166 Uiso 1 1 d R . .
H40C H -0.1799 1.0830 1.0171 0.166 Uiso 1 1 d R . .
S41 S -0.01480(13) 1.42601(7) 0.92738(6) 0.0658(4) Uani 1 1 d U A .
C42 C 0.1305(5) 1.4275(4) 0.9434(3) 0.091(2) Uani 1 1 d DU . .
H42C H 0.1624 1.4822 0.9506 0.110 Uiso 0.50 1 d PR A .
H42D H 0.1469 1.3890 0.9038 0.110 Uiso 0.50 1 d PR . .
H42A H 0.1658 1.4786 0.9799 0.110 Uiso 0.50 1 d PR . .
H42B H 0.1537 1.4255 0.9046 0.110 Uiso 0.50 1 d PR . .
C43 C 0.1627(11) 1.3571(8) 0.9569(6) 0.091(4) Uani 0.50 1 d PDU A 1
H43A H 0.2401 1.3587 0.9609 0.109 Uiso 0.50 1 d PR A 1
H43B H 0.1273 1.3077 0.9186 0.109 Uiso 0.50 1 d PR A 1
C44 C 0.1363(12) 1.3538(10) 1.0193(7) 0.111(6) Uani 0.50 1 d PDU A 1
H44A H 0.1605 1.3047 1.0232 0.167 Uiso 0.50 1 d PR A 1
H44B H 0.1731 1.4021 1.0581 0.167 Uiso 0.50 1 d PR A 1
H44C H 0.0589 1.3504 1.0153 0.167 Uiso 0.50 1 d PR A 1
C43A C 0.1838(13) 1.4108(7) 0.9988(6) 0.102(5) Uani 0.50 1 d PDU A 2
H43C H 0.1552 1.4398 1.0367 0.122 Uiso 0.50 1 d PR A 2
H43D H 0.2608 1.4299 1.0106 0.122 Uiso 0.50 1 d PR A 2
C44A C 0.1622(12) 1.3181(7) 0.9841(8) 0.086(4) Uani 0.50 1 d PDU A 2
H44D H 0.1979 1.3082 1.0220 0.129 Uiso 0.50 1 d PR A 2
H44E H 0.0853 1.2988 0.9732 0.129 Uiso 0.50 1 d PR A 2
H44F H 0.1921 1.2888 0.9469 0.129 Uiso 0.50 1 d PR A 2
S45 S 0.36235(8) 0.91642(6) 0.44200(5) 0.0257(2) Uani 1 1 d U . .
C46 C 0.4546(3) 0.8439(2) 0.43592(18) 0.0249(8) Uani 1 1 d U . .
S47 S 0.54041(8) 0.85315(6) 0.51221(5) 0.0255(2) Uani 1 1 d U . .
C48 C 0.4606(3) 0.7834(2) 0.37796(18) 0.0259(9) Uani 1 1 d U . .
S49 S 0.38186(9) 0.77141(6) 0.30009(5) 0.0331(2) Uani 1 1 d U . .
C50 C 0.4512(3) 0.6937(2) 0.25385(19) 0.0333(10) Uani 1 1 d U . .
C51 C 0.5261(3) 0.6651(2) 0.2879(2) 0.0338(10) Uani 1 1 d U . .
S52 S 0.54518(9) 0.70639(6) 0.37510(5) 0.0322(2) Uani 1 1 d U . .
S53 S 0.41462(10) 0.66005(7) 0.16694(5) 0.0426(3) Uani 1 1 d U . .
C54 C 0.4587(4) 0.7563(3) 0.1598(2) 0.0431(11) Uani 1 1 d U . .
H54A H 0.4149 0.7973 0.1795 0.052 Uiso 1 1 d R . .
H54B H 0.4458 0.7460 0.1134 0.052 Uiso 1 1 d R . .
C55 C 0.5782(4) 0.7903(3) 0.1914(2) 0.0493(12) Uani 1 1 d U . .
H55A H 0.5928 0.7954 0.2366 0.059 Uiso 1 1 d R . .
H55B H 0.5929 0.8449 0.1921 0.059 Uiso 1 1 d R . .
C56 C 0.6566(4) 0.7372(4) 0.1572(3) 0.0757(17) Uani 1 1 d U . .
H56A H 0.7310 0.7615 0.1799 0.114 Uiso 1 1 d R . .
H56B H 0.6434 0.6827 0.1572 0.114 Uiso 1 1 d R . .
H56C H 0.6436 0.7328 0.1122 0.114 Uiso 1 1 d R . .
S57 S 0.59778(10) 0.58362(8) 0.25295(7) 0.0571(4) Uani 1 1 d U . .
C58 C 0.7476(5) 0.6376(4) 0.2968(4) 0.111(3) Uani 1 1 d U . .
H58A H 0.7517 0.6688 0.3432 0.133 Uiso 1 1 d R . .
H58B H 0.7646 0.6763 0.2780 0.133 Uiso 1 1 d R . .
C59 C 0.8229(6) 0.5868(5) 0.2898(4) 0.137(3) Uani 1 1 d U . .
H59A H 0.8209 0.5610 0.3206 0.164 Uiso 1 1 d R . .
H59B H 0.8938 0.6193 0.3030 0.164 Uiso 1 1 d R . .
C60 C 0.8152(6) 0.5155(5) 0.2225(4) 0.120(3) Uani 1 1 d U . .
H60A H 0.8728 0.4825 0.2240 0.180 Uiso 1 1 d R . .
H60B H 0.7458 0.4809 0.2089 0.180 Uiso 1 1 d R . .
H60C H 0.8198 0.5400 0.1911 0.180 Uiso 1 1 d R . .
S61 S 0.52144(8) 1.02947(6) 0.85897(5) 0.0305(2) Uani 1 1 d U . .
C62 C 0.4377(3) 1.0225(2) 0.91181(18) 0.0253(8) Uani 1 1 d U . .
S63 S 0.35713(8) 0.92498(6) 0.88652(5) 0.0282(2) Uani 1 1 d U . .
C64 C 0.4410(3) 1.0868(2) 0.96941(18) 0.0301(9) Uani 1 1 d U . .
S65 S 0.52800(10) 1.18118(6) 0.99711(5) 0.0437(3) Uani 1 1 d U . .
C66 C 0.4769(4) 1.2318(2) 1.0681(2) 0.0485(13) Uani 1 1 d DU B .
C67 C 0.4030(4) 1.1860(3) 1.0808(2) 0.0493(13) Uani 1 1 d DU . .
S68 S 0.36551(9) 1.08134(7) 1.02624(5) 0.0441(3) Uani 1 1 d U . .
S69 S 0.3573(3) 1.21191(17) 1.15687(14) 0.0496(7) Uani 0.62 1 d PDU . .
S69A S 0.3540(6) 1.2470(3) 1.1465(3) 0.0724(17) Uani 0.38 1 d PDU . .
C70 C 0.2123(5) 1.1843(3) 1.1273(3) 0.0699(16) Uani 1 1 d U . .
H70A H 0.1946 1.1509 1.0803 0.084 Uiso 1 1 d R . .
H70B H 0.1785 1.2336 1.1349 0.084 Uiso 1 1 d R . .
C71 C 0.1694(10) 1.1327(7) 1.1612(6) 0.179(4) Uani 1 1 d U . .
H71A H 0.0930 1.1362 1.1577 0.215 Uiso 1 1 d R . .
H71B H 0.2057 1.1602 1.2075 0.215 Uiso 1 1 d R . .
C72 C 0.1763(7) 1.0572(5) 1.1470(5) 0.131(3) Uani 1 1 d U . .
H72A H 0.1469 1.0340 1.1739 0.196 Uiso 1 1 d R . .
H72B H 0.1382 1.0278 1.1012 0.196 Uiso 1 1 d R . .
H72C H 0.2525 1.0521 1.1517 0.196 Uiso 1 1 d R . .
S73A S 0.5566(8) 1.3307(4) 1.1192(5) 0.077(3) Uani 0.38 1 d PDU . .
S73 S 0.5242(5) 1.3372(2) 1.1206(2) 0.0577(14) Uani 0.62 1 d PDU . .
C74 C 0.4750(7) 1.3986(5) 1.0816(4) 0.049(2) Uani 0.62 1 d PDU B 1
H74A H 0.4967 1.4551 1.1136 0.059 Uiso 0.62 1 d PR B 1
H74B H 0.3968 1.3877 1.0722 0.059 Uiso 0.62 1 d PR B 1
C75 C 0.5039(9) 1.3976(6) 1.0227(5) 0.081(3) Uani 0.62 1 d PDU B 1
H75A H 0.4492 1.4197 1.0002 0.097 Uiso 0.62 1 d PR B 1
H75B H 0.5007 1.3400 0.9944 0.097 Uiso 0.62 1 d PR B 1
C76 C 0.6049(15) 1.4411(11) 1.0283(9) 0.163(7) Uani 0.62 1 d PDU B 1
H76A H 0.6153 1.4345 0.9853 0.245 Uiso 0.62 1 d PR B 1
H76B H 0.6088 1.4992 1.0552 0.245 Uiso 0.62 1 d PR B 1
H76C H 0.6610 1.4186 1.0493 0.245 Uiso 0.62 1 d PR B 1
C74A C 0.5340(13) 1.3841(9) 1.0684(7) 0.065(4) Uani 0.38 1 d PDU B 2
H74C H 0.5134 1.4369 1.0926 0.077 Uiso 0.38 1 d PR B 2
H74D H 0.4741 1.3528 1.0312 0.077 Uiso 0.38 1 d PR B 2
C75A C 0.6313(16) 1.4010(14) 1.0452(10) 0.115(8) Uani 0.38 1 d PDU B 2
H75C H 0.6222 1.4420 1.0267 0.138 Uiso 0.38 1 d PR B 2
H75D H 0.6400 1.3501 1.0110 0.138 Uiso 0.38 1 d PR B 2
C76A C 0.7288(16) 1.4287(19) 1.0984(13) 0.215(14) Uani 0.38 1 d PDU B 2
H76D H 0.7922 1.4377 1.0830 0.323 Uiso 0.38 1 d PR B 2
H76E H 0.7198 1.4798 1.1323 0.323 Uiso 0.38 1 d PR B 2
H76F H 0.7378 1.3872 1.1165 0.323 Uiso 0.38 1 d PR B 2
S77 S 0.17483(7) 0.57102(5) 0.56358(5) 0.0223(2) Uani 1 1 d U . .
C78 C 0.0936(3) 0.5546(2) 0.48448(17) 0.0202(8) Uani 1 1 d U . .
S79 S -0.00697(7) 0.61978(5) 0.48342(4) 0.0215(2) Uani 1 1 d U . .
C80 C 0.1038(3) 0.4934(2) 0.42850(18) 0.0222(8) Uani 1 1 d U . .
S81 S 0.20074(8) 0.42472(5) 0.42604(5) 0.0269(2) Uani 1 1 d U . .
C82 C 0.1954(3) 0.3966(2) 0.34067(19) 0.0275(9) Uani 1 1 d U . .
C83 C 0.1135(3) 0.4188(2) 0.30577(18) 0.0263(9) Uani 1 1 d U . .
S84 S 0.02070(8) 0.47335(6) 0.34964(5) 0.0267(2) Uani 1 1 d U . .
S85 S 0.28744(9) 0.33245(6) 0.30589(6) 0.0402(3) Uani 1 1 d U . .
C86 C 0.4172(3) 0.3861(3) 0.3638(2) 0.0424(11) Uani 1 1 d U . .
H86A H 0.4732 0.3529 0.3513 0.051 Uiso 1 1 d R . .
H86B H 0.4131 0.3913 0.4076 0.051 Uiso 1 1 d R . .
C87 C 0.4508(4) 0.4718(3) 0.3682(3) 0.0509(12) Uani 1 1 d U . .
H87A H 0.3935 0.5046 0.3785 0.061 Uiso 1 1 d R . .
H87B H 0.4601 0.4669 0.3254 0.061 Uiso 1 1 d R . .
C88 C 0.5559(4) 0.5156(3) 0.4196(3) 0.0666(15) Uani 1 1 d U . .
H88A H 0.5752 0.5698 0.4206 0.100 Uiso 1 1 d R . .
H88B H 0.5461 0.5209 0.4624 0.100 Uiso 1 1 d R . .
H88C H 0.6132 0.4829 0.4088 0.100 Uiso 1 1 d R . .
S89 S 0.08147(9) 0.39064(6) 0.21956(5) 0.0354(3) Uani 1 1 d U . .
C90 C 0.1060(4) 0.4922(3) 0.2169(2) 0.0425(11) Uani 1 1 d U . .
H90A H 0.0629 0.5288 0.2424 0.051 Uiso 1 1 d R . .
H90B H 0.0825 0.4861 0.1715 0.051 Uiso 1 1 d R . .
C91 C 0.2247(4) 0.5319(3) 0.2415(2) 0.0498(12) Uani 1 1 d U . .
H91A H 0.2494 0.5350 0.2859 0.060 Uiso 1 1 d R . .
H91B H 0.2321 0.5876 0.2434 0.060 Uiso 1 1 d R . .
C92 C 0.2982(4) 0.4830(3) 0.1998(3) 0.0668(15) Uani 1 1 d U . .
H92A H 0.3729 0.5091 0.2181 0.100 Uiso 1 1 d R . .
H92B H 0.2920 0.4275 0.1984 0.100 Uiso 1 1 d R . .
H92C H 0.2746 0.4806 0.1555 0.100 Uiso 1 1 d R . .
O1A O 0.2359(3) 0.78095(18) 0.53844(19) 0.0619(10) Uani 1 1 d U . .
C1A C 0.1767(5) 0.7290(3) 0.4226(3) 0.0804(19) Uani 1 1 d U . .
H1AA H 0.1270 0.7690 0.4320 0.121 Uiso 1 1 d R . .
H1AB H 0.2229 0.7416 0.3972 0.121 Uiso 1 1 d R . .
H1AC H 0.1360 0.6742 0.3975 0.121 Uiso 1 1 d R . .
C2A C 0.2455(4) 0.7328(3) 0.4851(3) 0.0589(15) Uani 1 1 d U . .
C3A C 0.3274(4) 0.6739(3) 0.4785(3) 0.0742(18) Uani 1 1 d U . .
H3AA H 0.3660 0.6820 0.5226 0.111 Uiso 1 1 d R . .
H3AB H 0.2913 0.6174 0.4552 0.111 Uiso 1 1 d R . .
H3AC H 0.3782 0.6848 0.4550 0.111 Uiso 1 1 d R . .
O1B O 0.0792(2) 0.92958(16) 0.78863(14) 0.0388(7) Uani 1 1 d U . .
C1B C 0.2025(4) 1.0305(3) 0.7815(2) 0.0488(12) Uani 1 1 d U . .
H1BA H 0.2114 0.9847 0.7430 0.073 Uiso 1 1 d R . .
H1BB H 0.1747 1.0731 0.7684 0.073 Uiso 1 1 d R . .
H1BC H 0.2719 1.0529 0.8130 0.073 Uiso 1 1 d R . .
C2B C 0.1241(3) 1.0010(3) 0.8123(2) 0.0353(10) Uani 1 1 d U . .
C3B C 0.1016(5) 1.0632(3) 0.8749(3) 0.0746(17) Uani 1 1 d U . .
H3BA H 0.0505 1.0366 0.8901 0.112 Uiso 1 1 d R . .
H3BB H 0.1678 1.0866 0.9092 0.112 Uiso 1 1 d R . .
H3BC H 0.0706 1.1067 0.8646 0.112 Uiso 1 1 d R . .

loop_
_atom_site_aniso_label
_atom_site_aniso_U_11
_atom_site_aniso_U_22
_atom_site_aniso_U_33
_atom_site_aniso_U_23
_atom_site_aniso_U_13
_atom_site_aniso_U_12
N1 0.0183(16) 0.0140(14) 0.0247(16) 0.0012(13) 0.0098(13) 0.0041(12)
N2 0.0196(16) 0.0279(16) 0.0159(16) 0.0074(13) 0.0083(13) 0.0063(13)
N3 0.0288(18) 0.0228(16) 0.0167(16) 0.0020(13) 0.0106(14) 0.0021(13)
N4 0.0238(17) 0.0117(14) 0.0218(16) 0.0019(12) 0.0085(14) 0.0029(12)
C1 0.0149(18) 0.0154(17) 0.027(2) 0.0069(15) 0.0076(15) 0.0053(14)
C2 0.0178(18) 0.0144(16) 0.0184(18) 0.0026(15) 0.0050(15) 0.0028(14)
C3 0.0184(18) 0.0122(16) 0.0192(19) 0.0028(14) 0.0031(15) 0.0011(14)
C4 0.0142(18) 0.0142(16) 0.0213(19) 0.0048(15) 0.0034(15) 0.0014(14)
C5 0.0169(18) 0.0193(17) 0.0174(18) 0.0040(15) 0.0051(15) 0.0008(14)
C6 0.0160(18) 0.0198(17) 0.0208(19) 0.0093(15) 0.0053(15) -0.0001(14)
C7 0.0186(19) 0.0184(17) 0.0196(19) 0.0061(15) 0.0064(15) 0.0010(14)
C8 0.0143(18) 0.0238(18) 0.026(2) 0.0094(16) 0.0102(16) 0.0014(15)
C9 0.0162(18) 0.0224(18) 0.022(2) 0.0082(16) 0.0072(15) 0.0044(15)
C10 0.0164(19) 0.031(2) 0.023(2) 0.0126(17) 0.0058(16) 0.0032(15)
C11 0.0164(19) 0.0241(18) 0.022(2) 0.0097(16) 0.0065(15) 0.0051(15)
C12 0.0198(19) 0.0213(18) 0.0182(19) 0.0070(15) 0.0031(15) 0.0021(15)
C13 0.024(2) 0.0230(18) 0.0191(19) 0.0083(16) 0.0072(16) 0.0026(15)
C14 0.0213(19) 0.0237(19) 0.0208(19) 0.0100(16) 0.0081(16) 0.0044(15)
C15 0.026(2) 0.0200(18) 0.0196(19) 0.0067(16) 0.0070(16) 0.0034(15)
C16 0.0213(19) 0.0142(17) 0.025(2) 0.0069(16) 0.0064(16) 0.0014(14)
C17 0.0156(18) 0.0136(16) 0.025(2) 0.0055(15) 0.0078(15) 0.0015(14)
C18 0.0170(18) 0.0162(17) 0.0219(19) 0.0052(15) 0.0080(15) 0.0001(14)
C19 0.0185(19) 0.0120(16) 0.0220(19) 0.0043(15) 0.0092(16) 0.0009(14)
C20 0.0160(18) 0.0139(16) 0.030(2) 0.0057(16) 0.0071(16) 0.0020(14)
C21 0.021(2) 0.031(2) 0.027(2) 0.0132(17) 0.0051(17) 0.0038(16)
C22 0.025(2) 0.0225(19) 0.032(2) 0.0114(17) 0.0064(17) -0.0001(16)
C23 0.030(2) 0.059(3) 0.038(2) 0.026(2) 0.018(2) 0.021(2)
C24 0.021(2) 0.051(2) 0.028(2) 0.018(2) 0.0031(17) -0.0075(18)
C25 0.034(2) 0.030(2) 0.026(2) 0.0108(17) 0.0101(18) -0.0028(17)
C26 0.034(2) 0.027(2) 0.030(2) 0.0122(18) 0.0025(18) 0.0069(17)
C27 0.023(2) 0.0179(18) 0.044(2) 0.0086(18) -0.0017(18) 0.0035(16)
C28 0.028(2) 0.0195(18) 0.055(3) 0.0123(19) 0.024(2) 0.0065(16)
S29 0.0250(5) 0.0182(4) 0.0330(6) 0.0036(4) 0.0164(4) 0.0058(4)
C30 0.022(2) 0.0194(18) 0.024(2) 0.0020(16) 0.0064(16) 0.0061(15)
S31 0.0303(5) 0.0129(4) 0.0314(5) 0.0044(4) 0.0130(4) 0.0046(4)
C32 0.029(2) 0.0235(19) 0.025(2) 0.0012(17) 0.0078(17) 0.0093(16)
S33 0.0320(6) 0.0363(6) 0.0277(6) -0.0019(5) 0.0119(5) 0.0073(5)
C34 0.037(2) 0.041(2) 0.023(2) -0.0021(19) 0.0079(19) 0.015(2)
C35 0.049(3) 0.037(2) 0.028(2) -0.0074(19) 0.011(2) 0.014(2)
S36 0.0581(8) 0.0200(5) 0.0328(6) -0.0017(5) 0.0139(5) 0.0083(5)
S37 0.0588(9) 0.0730(9) 0.0334(7) -0.0030(6) 0.0229(6) 0.0151(7)
C38 0.094(4) 0.087(4) 0.046(3) 0.015(3) 0.033(3) 0.002(3)
C39 0.087(5) 0.123(5) 0.070(4) 0.038(4) 0.035(3) 0.022(4)
C40 0.114(5) 0.150(6) 0.090(5) 0.062(4) 0.046(4) 0.019(5)
S41 0.0926(11) 0.0349(7) 0.0417(8) -0.0144(6) 0.0160(7) 0.0034(7)
C42 0.077(4) 0.094(4) 0.068(4) -0.001(4) 0.017(3) -0.017(4)
C43 0.056(7) 0.108(8) 0.070(7) -0.004(6) 0.013(6) 0.003(7)
C44 0.076(8) 0.114(9) 0.117(9) 0.022(7) 0.009(7) 0.026(7)
C43A 0.099(8) 0.103(8) 0.098(8) 0.036(7) 0.018(7) 0.023(7)
C44A 0.068(7) 0.072(7) 0.109(9) 0.034(7) 0.004(7) 0.003(6)
S45 0.0315(6) 0.0285(5) 0.0215(5) 0.0114(4) 0.0117(4) 0.0093(4)
C46 0.025(2) 0.0260(19) 0.028(2) 0.0118(17) 0.0126(17) 0.0047(16)
S47 0.0236(5) 0.0319(5) 0.0247(5) 0.0109(4) 0.0131(4) 0.0100(4)
C48 0.028(2) 0.0238(19) 0.028(2) 0.0095(17) 0.0118(17) 0.0028(16)
S49 0.0427(6) 0.0336(5) 0.0242(5) 0.0094(5) 0.0134(5) 0.0103(5)
C50 0.039(2) 0.028(2) 0.029(2) 0.0033(18) 0.0173(19) -0.0020(18)
C51 0.031(2) 0.029(2) 0.035(2) 0.0016(18) 0.0167(19) 0.0024(17)
S52 0.0369(6) 0.0285(5) 0.0347(6) 0.0113(5) 0.0171(5) 0.0106(4)
S53 0.0458(7) 0.0440(6) 0.0256(6) 0.0001(5) 0.0134(5) -0.0069(5)
C54 0.045(3) 0.054(3) 0.029(2) 0.015(2) 0.010(2) 0.001(2)
C55 0.045(3) 0.057(3) 0.044(3) 0.023(2) 0.008(2) -0.009(2)
C56 0.049(3) 0.089(4) 0.091(4) 0.034(3) 0.025(3) 0.003(3)
S57 0.0392(7) 0.0503(7) 0.0610(8) -0.0051(6) 0.0197(6) 0.0158(6)
C58 0.085(5) 0.077(4) 0.131(6) -0.012(4) 0.046(4) 0.024(4)
C59 0.095(5) 0.151(6) 0.102(5) -0.009(4) -0.010(4) 0.070(5)
C60 0.092(5) 0.124(5) 0.118(6) 0.018(4) 0.024(4) 0.032(4)
S61 0.0359(6) 0.0278(5) 0.0216(5) 0.0059(4) 0.0052(4) -0.0081(4)
C62 0.029(2) 0.0250(19) 0.022(2) 0.0093(17) 0.0061(17) 0.0039(16)
S63 0.0337(6) 0.0285(5) 0.0190(5) 0.0054(4) 0.0092(4) -0.0031(4)
C64 0.035(2) 0.030(2) 0.016(2) 0.0018(17) 0.0027(17) 0.0038(18)
S65 0.0639(8) 0.0283(6) 0.0278(6) 0.0037(5) 0.0046(6) -0.0040(5)
C66 0.070(3) 0.031(2) 0.026(2) -0.0023(19) -0.006(2) 0.014(2)
C67 0.048(3) 0.051(3) 0.029(2) -0.006(2) 0.007(2) 0.015(2)
S68 0.0377(7) 0.0521(7) 0.0267(6) -0.0029(5) 0.0124(5) 0.0024(5)
S69 0.0538(15) 0.0465(16) 0.0339(13) -0.0049(12) 0.0228(11) 0.0017(14)
S69A 0.096(4) 0.060(3) 0.042(3) -0.007(2) 0.024(2) 0.033(3)
C70 0.081(4) 0.061(3) 0.074(4) 0.022(3) 0.039(3) 0.015(3)
C71 0.194(8) 0.146(7) 0.188(8) 0.078(7) 0.015(7) -0.009(6)
C72 0.136(6) 0.108(5) 0.162(7) 0.077(5) 0.021(5) 0.012(5)
S73A 0.101(6) 0.038(3) 0.045(4) -0.008(2) -0.037(3) 0.023(3)
S73 0.103(4) 0.0265(15) 0.0284(18) 0.0007(12) 0.0036(19) 0.0106(18)
C74 0.035(4) 0.048(4) 0.056(5) 0.016(4) 0.002(4) 0.003(4)
C75 0.108(7) 0.057(5) 0.066(6) 0.019(5) 0.008(5) 0.004(5)
C76 0.174(11) 0.152(10) 0.156(10) 0.047(8) 0.057(8) 0.002(8)
C74A 0.085(9) 0.049(7) 0.046(7) 0.014(6) -0.001(7) 0.005(7)
C75A 0.101(10) 0.130(11) 0.088(10) 0.004(8) 0.046(8) 0.009(8)
C76A 0.212(17) 0.215(16) 0.220(16) 0.083(10) 0.063(10) 0.025(10)
S77 0.0240(5) 0.0161(4) 0.0242(5) 0.0044(4) 0.0065(4) 0.0062(4)
C78 0.022(2) 0.0156(17) 0.0226(19) 0.0064(15) 0.0082(16) 0.0017(14)
S79 0.0221(5) 0.0153(4) 0.0228(5) 0.0030(4) 0.0051(4) 0.0042(4)
C80 0.022(2) 0.0197(18) 0.027(2) 0.0095(16) 0.0111(16) 0.0044(15)
S81 0.0312(6) 0.0232(5) 0.0287(5) 0.0083(4) 0.0146(4) 0.0110(4)
C82 0.031(2) 0.0199(18) 0.031(2) 0.0051(17) 0.0168(18) 0.0028(16)
C83 0.034(2) 0.0204(18) 0.024(2) 0.0046(16) 0.0153(18) 0.0012(16)
S84 0.0272(5) 0.0267(5) 0.0235(5) 0.0054(4) 0.0095(4) 0.0050(4)
S85 0.0454(7) 0.0332(6) 0.0432(7) 0.0068(5) 0.0278(6) 0.0168(5)
C86 0.037(3) 0.048(3) 0.054(3) 0.024(2) 0.025(2) 0.023(2)
C87 0.042(3) 0.051(3) 0.069(3) 0.033(3) 0.013(2) 0.013(2)
C88 0.052(3) 0.057(3) 0.090(4) 0.034(3) 0.004(3) 0.012(3)
S89 0.0401(6) 0.0371(6) 0.0241(5) 0.0048(5) 0.0133(5) 0.0001(5)
C90 0.045(3) 0.053(3) 0.044(3) 0.028(2) 0.022(2) 0.016(2)
C91 0.058(3) 0.038(2) 0.062(3) 0.028(2) 0.018(3) 0.000(2)
C92 0.053(3) 0.076(3) 0.084(4) 0.040(3) 0.029(3) 0.005(3)
O1A 0.064(2) 0.0290(16) 0.092(3) 0.0067(18) 0.055(2) -0.0017(15)
C1A 0.090(4) 0.057(3) 0.100(5) 0.027(3) 0.051(4) -0.014(3)
C2A 0.061(3) 0.030(2) 0.089(4) 0.014(3) 0.048(3) -0.010(2)
C3A 0.073(4) 0.045(3) 0.113(4) 0.018(3) 0.068(3) 0.007(3)
O1B 0.0395(17) 0.0294(16) 0.0388(17) 0.0030(13) 0.0128(14) 0.0025(13)
C1B 0.040(3) 0.048(3) 0.060(3) 0.030(2) 0.001(2) -0.002(2)
C2B 0.033(2) 0.033(2) 0.033(2) 0.0079(19) 0.0019(19) 0.0083(19)
C3B 0.079(4) 0.053(3) 0.059(3) -0.014(3) 0.017(3) 0.012(3)

loop_
_geom_bond_atom_site_label_1
_geom_bond_atom_site_label_2
_geom_bond_distance
_geom_bond_site_symmetry_2
_geom_bond_publ_flag
N1 C1 1.382(4) . ?
N1 C4 1.393(4) . ?
N1 H1N 0.8800 . ?
N2 C9 1.380(4) . ?
N2 C6 1.381(4) . ?
N2 H2N 0.8800 . ?
N3 C14 1.381(4) . ?
N3 C11 1.383(4) . ?
N3 H3N 0.8800 . ?
N4 C19 1.370(4) . ?
N4 C16 1.382(4) . ?
N4 H4N 0.8800 . ?
C1 C2 1.373(4) . ?
C1 C20 1.517(5) . ?
C2 C3 1.423(5) . ?
C2 S29 1.748(3) . ?
C3 C4 1.380(4) . ?
C3 S31 1.762(3) . ?
C4 C5 1.506(5) . ?
C5 C6 1.513(5) . ?
C5 C21 1.533(5) . ?
C5 C22 1.534(5) . ?
C6 C7 1.375(4) . ?
C7 C8 1.425(5) . ?
C7 S45 1.760(3) . ?
C8 C9 1.363(5) . ?
C8 S47 1.755(3) . ?
C9 C10 1.498(5) . ?
C10 C11 1.513(5) . ?
C10 C24 1.529(5) . ?
C10 C23 1.534(5) . ?
C11 C12 1.370(5) . ?
C12 C13 1.419(5) . ?
C12 S61 1.757(3) . ?
C13 C14 1.367(5) . ?
C13 S63 1.758(3) . ?
C14 C15 1.524(5) . ?
C15 C16 1.498(5) . ?
C15 C25 1.535(5) . ?
C15 C26 1.543(5) . ?
C16 C17 1.373(5) . ?
C17 C18 1.410(5) . ?
C17 S77 1.758(3) . ?
C18 C19 1.373(4) . ?
C18 S79 1.759(3) . ?
C19 C20 1.501(5) . ?
C20 C27 1.530(5) . ?
C20 C28 1.538(5) . ?
C21 H21A 0.9599 . ?
C21 H21B 0.9601 . ?
C21 H21C 0.9598 . ?
C22 H22A 0.9600 . ?
C22 H22B 0.9600 . ?
C22 H22C 0.9599 . ?
C23 H23A 0.9600 . ?
C23 H23B 0.9601 . ?
C23 H23C 0.9599 . ?
C24 H24A 0.9599 . ?
C24 H24B 0.9601 . ?
C24 H24C 0.9600 . ?
C25 H25A 0.9599 . ?
C25 H25B 0.9598 . ?
C25 H25C 0.9601 . ?
C26 H26A 0.9602 . ?
C26 H26B 0.9600 . ?
C26 H26C 0.9600 . ?
C27 H27A 0.9600 . ?
C27 H27B 0.9601 . ?
C27 H27C 0.9600 . ?
C28 H28A 0.9599 . ?
C28 H28B 0.9601 . ?
C28 H28C 0.9599 . ?
S29 C30 1.765(4) . ?
C30 C32 1.343(5) . ?
C30 S31 1.763(4) . ?
C32 S36 1.748(4) . ?
C32 S33 1.762(4) . ?
S33 C34 1.758(4) . ?
C34 C35 1.342(6) . ?
C34 S37 1.752(4) . ?
C35 S41 1.747(4) . ?
C35 S36 1.758(4) . ?
S37 C38 1.827(6) . ?
C38 C39 1.490(7) . ?
C38 H38A 0.9900 . ?
C38 H38B 0.9900 . ?
C39 C40 1.516(9) . ?
C39 H39A 0.9900 . ?
C39 H39B 0.9901 . ?
C40 H40A 0.9800 . ?
C40 H40B 0.9800 . ?
C40 H40C 0.9800 . ?
S41 C42 1.794(7) . ?
C42 C43A 1.428(11) . ?
C42 C43 1.442(12) . ?
C42 H42C 0.9600 . ?
C42 H42D 0.9600 . ?
C42 H42A 0.9600 . ?
C42 H42B 0.9599 . ?
C43 C44 1.518(12) . ?
C43 H42D 1.4792 . ?
C43 H43A 0.9600 . ?
C43 H43B 0.9600 . ?
C43 H44E 1.5632 . ?
C43 H44F 1.2256 . ?
C44 H44A 0.9600 . ?
C44 H44B 0.9600 . ?
C44 H44C 0.9600 . ?
C44 H43C 1.3995 . ?
C44 H44D 1.1572 . ?
C44 H44E 1.1479 . ?
C43A C44A 1.528(12) . ?
C43A H42A 1.4216 . ?
C43A H43A 1.3354 . ?
C43A H44B 1.4233 . ?
C43A H43C 0.9601 . ?
C43A H43D 0.9601 . ?
C44A H43A 1.4632 . ?
C44A H43B 1.3791 . ?
C44A H44A 0.9925 . ?
C44A H44D 0.9598 . ?
C44A H44E 0.9600 . ?
C44A H44F 0.9599 . ?
S45 C46 1.761(4) . ?
C46 C48 1.347(5) . ?
C46 S47 1.774(4) . ?
C48 S49 1.754(4) . ?
C48 S52 1.761(4) . ?
S49 C50 1.767(4) . ?
C50 C51 1.336(4) . ?
C50 S53 1.755(4) . ?
C51 S57 1.749(4) . ?
C51 S52 1.762(4) . ?
S53 C54 1.822(4) . ?
C54 C55 1.511(6) . ?
C54 H54A 0.9600 . ?
C54 H54B 0.9601 . ?
C55 C56 1.515(7) . ?
C55 H55A 0.9600 . ?
C55 H55B 0.9600 . ?
C56 H56A 0.9600 . ?
C56 H56B 0.9600 . ?
C56 H56C 0.9600 . ?
S57 C58 1.946(7) . ?
C58 C59 1.332(8) . ?
C58 H58A 0.9599 . ?
C58 H58B 0.9600 . ?
C59 C60 1.529(9) . ?
C59 H59A 0.9598 . ?
C59 H59B 0.9600 . ?
C60 H60A 0.9599 . ?
C60 H60B 0.9598 . ?
C60 H60C 0.9598 . ?
S61 C62 1.766(4) . ?
C62 C64 1.342(5) . ?
C62 S63 1.765(4) . ?
C64 S65 1.753(4) . ?
C64 S68 1.759(4) . ?
S65 C66 1.769(5) . ?
C66 C67 1.335(7) . ?
C66 S73 1.760(5) . ?
C66 S73A 1.778(7) . ?
C67 S69A 1.711(5) . ?
C67 S68 1.748(4) . ?
C67 S69 1.808(5) . ?
S69 S69A 0.736(5) . ?
S69 C70 1.788(7) . ?
S69A C70 1.924(9) . ?
C70 C71 1.521(11) . ?
C70 H70A 0.9601 . ?
C70 H70B 0.9600 . ?
C71 C72 1.252(10) . ?
C71 H71A 0.9600 . ?
C71 H71B 0.9600 . ?
C72 H72A 0.9600 . ?
C72 H72B 0.9601 . ?
C72 H72C 0.9600 . ?
S73A C74A 1.723(9) . ?
S73A C74 1.938(14) . ?
S73 C74A 1.683(16) . ?
S73 C74 1.700(7) . ?
C74 C75 1.428(11) . ?
C74 H74A 0.9600 . ?
C74 H74B 0.9599 . ?
C74 H74C 0.7316 . ?
C74 H74D 1.1047 . ?
C75 C76 1.407(18) . ?
C75 H75A 0.9598 . ?
C75 H75B 0.9601 . ?
C75 H74C 1.4250 . ?
C75 H74D 0.9504 . ?
C76 H76A 0.9599 . ?
C76 H76B 0.9600 . ?
C76 H76C 0.9601 . ?
C76 H75C 0.2275 . ?
C74A C75A 1.480(14) . ?
C74A H74A 1.4476 . ?
C74A H75B 1.4937 . ?
C74A H74C 0.9600 . ?
C74A H74D 0.9601 . ?
C75A C76A 1.44(2) . ?
C75A H76C 0.4422 . ?
C75A H75C 0.9601 . ?
C75A H75D 0.9600 . ?
C76A H76C 1.1968 . ?
C76A H76D 0.9599 . ?
C76A H76E 0.9600 . ?
C76A H76F 0.9600 . ?
S77 C78 1.768(4) . ?
C78 C80 1.340(5) . ?
C78 S79 1.760(3) . ?
C80 S84 1.757(4) . ?
C80 S81 1.761(3) . ?
S81 C82 1.767(4) . ?
C82 C83 1.338(5) . ?
C82 S85 1.751(4) . ?
C83 S89 1.752(4) . ?
C83 S84 1.767(4) . ?
S85 C86 1.816(5) . ?
C86 C87 1.500(6) . ?
C86 H86A 0.9600 . ?
C86 H86B 0.9599 . ?
C87 C88 1.508(6) . ?
C87 H87A 0.9602 . ?
C87 H87B 0.9599 . ?
C88 H88A 0.9599 . ?
C88 H88B 0.9600 . ?
C88 H88C 0.9601 . ?
S89 C90 1.817(4) . ?
C90 C91 1.515(6) . ?
C90 H90A 0.9599 . ?
C90 H90B 0.9600 . ?
C91 C92 1.514(6) . ?
C91 H91A 0.9599 . ?
C91 H91B 0.9600 . ?
C92 H92A 0.9602 . ?
C92 H92B 0.9601 . ?
C92 H92C 0.9600 . ?
O1A C2A 1.206(6) . ?
C1A C2A 1.467(8) . ?
C1A H1AA 0.9599 . ?
C1A H1AB 0.9601 . ?
C1A H1AC 0.9600 . ?
C2A C3A 1.494(7) . ?
C3A H3AA 0.9598 . ?
C3A H3AB 0.9599 . ?
C3A H3AC 0.9600 . ?
O1B C2B 1.212(5) . ?
C1B C2B 1.486(6) . ?
C1B H1BA 0.9598 . ?
C1B H1BB 0.9600 . ?
C1B H1BC 0.9601 . ?
C2B C3B 1.504(6) . ?
C3B H3BA 0.9599 . ?
C3B H3BB 0.9600 . ?
C3B H3BC 0.9599 . ?
